data_7123305
loop_
_publ_author_name
'Ma, Yu-Juan'
'Hu, Xiang Ji'
'Han, Song-De'
'Pan, Jie'
'Li, Jinhua'
'Wang, Guo-Ming'

_publ_section_title
;
 Photochromism and Photomagnetism in Crystalline Hybrid Materials Actuated
 by Nonphotochromic Units
;
_journal_name_full 'Chemical Communications'
_journal_paper_doi 10.1039/C9CC02229E
_journal_year 2019
_chemical_formula_sum 'C10 H10 Mn N3 O7 P'
_chemical_formula_weight 370.12
_space_group_crystal_system orthorhombic
_space_group_IT_number 62
_space_group_name_Hall '-P 2ac 2n'
_space_group_name_H-M_alt 'P n m a'
_symmetry_space_group_name_Hall '-P 2ac 2n'
_symmetry_space_group_name_H-M 'P n m a'
_atom_sites_solution_hydrogens mixed
_audit_creation_method SHELXL-2016/6
_audit_update_record
;
2019-03-16 deposited with the CCDC.    2019-04-15 downloaded from the CCDC.
;
_cell_angle_alpha 90
_cell_angle_beta 90
_cell_angle_gamma 90
_cell_formula_units_Z 8
_cell_length_a 7.5670(5)
_cell_length_b 36.064(2)
_cell_length_c 9.6567(6)
_cell_measurement_reflns_used 2774
_cell_measurement_temperature 293(2)
_cell_measurement_theta_max 25.9330
_cell_measurement_theta_min 3.4100
_cell_volume 2635.3(3)
_computing_cell_refinement 'CrysAlisPro 1.171.39.16b (Rigaku OD, 2015)'
_computing_data_collection 'CrysAlisPro 1.171.39.16b (Rigaku OD, 2015)'
_computing_data_reduction 'CrysAlisPro 1.171.39.16b (Rigaku OD, 2015)'
_computing_structure_refinement 'SHELXL-2016/6 (Sheldrick, 2016)'
_diffrn_ambient_temperature 293(2)
_diffrn_measured_fraction_theta_full 0.999
_diffrn_measured_fraction_theta_max 0.999
_diffrn_measurement_device_type 'XtaLAB Mini (ROW)'
_diffrn_radiation_type MoK\a
_diffrn_radiation_wavelength 0.71073
_diffrn_reflns_av_R_equivalents 0.0572
_diffrn_reflns_av_unetI/netI 0.0595
_diffrn_reflns_Laue_measured_fraction_full 0.999
_diffrn_reflns_Laue_measured_fraction_max 0.999
_diffrn_reflns_limit_h_max 8
_diffrn_reflns_limit_h_min -9
_diffrn_reflns_limit_k_max 20
_diffrn_reflns_limit_k_min -42
_diffrn_reflns_limit_l_max 11
_diffrn_reflns_limit_l_min -8
_diffrn_reflns_number 7716
_diffrn_reflns_point_group_measured_fraction_full 0.999
_diffrn_reflns_point_group_measured_fraction_max 0.999
_diffrn_reflns_theta_full 25.005
_diffrn_reflns_theta_max 25.005
_diffrn_reflns_theta_min 2.706
_exptl_absorpt_coefficient_mu 1.165
_exptl_absorpt_correction_T_max 1.00000
_exptl_absorpt_correction_T_min 0.62838
_exptl_absorpt_correction_type multi-scan
_exptl_absorpt_process_details
;
CrysAlisPro 1.171.39.16b (Rigaku Oxford Diffraction, 2015)
Empirical absorption correction using spherical harmonics,
 implemented in SCALE3 ABSPACK scaling algorithm.
;
_exptl_crystal_colour brown
_exptl_crystal_density_diffrn 1.866
_exptl_crystal_description block
_exptl_crystal_F_000 1496
_exptl_crystal_size_max 0.22
_exptl_crystal_size_mid 0.2
_exptl_crystal_size_min 0.18
_refine_diff_density_max 0.706
_refine_diff_density_min -0.508
_refine_diff_density_rms 0.105
_refine_ls_extinction_method none
_refine_ls_goodness_of_fit_ref 1.041
_refine_ls_hydrogen_treatment constr
_refine_ls_matrix_type full
_refine_ls_number_parameters 205
_refine_ls_number_reflns 2361
_refine_ls_number_restraints 8
_refine_ls_restrained_S_all 1.040
_refine_ls_R_factor_all 0.0778
_refine_ls_R_factor_gt 0.0575
_refine_ls_shift/su_max 0.004
_refine_ls_shift/su_mean 0.001
_refine_ls_structure_factor_coef Fsqd
_refine_ls_weighting_details 'w=1/[\s^2^(Fo^2^)+(0.0887P)^2^+3.4750P] where P=(Fo^2^+2Fc^2^)/3'
_refine_ls_weighting_scheme calc
_refine_ls_wR_factor_gt 0.1498
_refine_ls_wR_factor_ref 0.1652
_reflns_Friedel_coverage 0.000
_reflns_number_gt 1819
_reflns_number_total 2361
_reflns_threshold_expression 'I > 2\s(I)'
_cod_data_source_file c9cc02229e2.cif
_cod_data_source_block 2
_cod_original_cell_volume 2635.2(3)
_cod_database_code 7123305
_shelx_shelxl_version_number 2016/6
_shelx_space_group_comment
;
The symmetry employed for this shelxl refinement is uniquely defined
by the following loop, which should always be used as a source of
symmetry information in preference to the above space-group names.
They are only intended as comments.
;

loop_
_space_group_symop_operation_xyz
'x, y, z'
'-x+1/2, -y, z+1/2'
'-x, y+1/2, -z'
'x+1/2, -y+1/2, -z+1/2'
'-x, -y, -z'
'x-1/2, y, -z-1/2'
'x, -y-1/2, z'
'-x-1/2, y-1/2, z-1/2'

loop_
_atom_site_label
_atom_site_type_symbol
_atom_site_fract_x
_atom_site_fract_y
_atom_site_fract_z
_atom_site_U_iso_or_equiv
_atom_site_adp_type
_atom_site_occupancy
_atom_site_site_symmetry_order
_atom_site_calc_flag
_atom_site_refinement_flags_posn
_atom_site_refinement_flags_adp
_atom_site_refinement_flags_occupancy
C1 C 0.9731(6) -0.00435(13) 0.5756(5) 0.0223(11) Uani 1 1 d . . .
C2 C 0.7077(8) 0.11775(14) 0.2486(5) 0.0312(12) Uani 1 1 d . . .
H2 H 0.710448 0.095674 0.198921 0.037 Uiso 1 1 calc R U .
C3 C 0.6726(8) 0.15044(14) 0.1781(6) 0.0342(13) Uani 1 1 d . . .
H3 H 0.649040 0.150182 0.083608 0.041 Uiso 1 1 calc R U .
C4 C 0.7366(8) 0.14865(15) 0.4536(6) 0.0314(13) Uani 1 1 d . . .
H4 H 0.758908 0.148168 0.548311 0.038 Uiso 1 1 calc R U .
C5 C 0.7043(7) 0.18222(14) 0.3918(5) 0.0304(12) Uani 1 1 d . . .
H5 H 0.703227 0.203935 0.443686 0.037 Uiso 1 1 calc R U .
C6 C 0.6733(7) 0.18310(13) 0.2505(5) 0.0246(11) Uani 1 1 d . . .
C7 C 0.6382(7) 0.21891(13) 0.1806(5) 0.0247(11) Uani 1 1 d . . .
C8 C 0.5478(10) 0.250000 -0.0077(7) 0.0254(17) Uani 1 2 d S T P
C9 C 0.4924(10) 0.250000 -0.1534(8) 0.0316(18) Uani 1 2 d S T P
C10 C 0.4692(8) 0.21714(16) -0.2240(6) 0.0370(14) Uani 1 1 d . . .
H10 H 0.479343 0.194505 -0.178530 0.044 Uiso 1 1 calc R U .
C11 C 0.4311(8) 0.21854(18) -0.3625(7) 0.0441(16) Uani 1 1 d . . .
H11 H 0.414218 0.196281 -0.409321 0.053 Uiso 1 1 calc R U .
Mn1 Mn 0.79814(10) 0.06641(2) 0.50670(7) 0.0198(3) Uani 1 1 d . . .
N1 N 0.5737(6) 0.21706(11) 0.0544(4) 0.0282(10) Uani 1 1 d . . .
N2 N 0.6754(8) 0.250000 0.2498(6) 0.0288(14) Uani 1 2 d S T P
N3 N 0.4166(10) 0.250000 -0.4341(8) 0.0485(19) Uani 1 2 d S T P
N4 N 0.7374(6) 0.11664(11) 0.3842(4) 0.0280(10) Uani 1 1 d . . .
O1 O 0.7689(4) 0.04546(9) 0.8765(4) 0.0271(8) Uani 1 1 d D . .
H1A H 0.791580 0.034835 0.793801 0.041 Uiso 1 1 d DR U .
O2 O 0.8390(4) 0.11321(10) 0.8789(4) 0.0305(9) Uani 1 1 d D . .
H2A H 0.940674 0.102785 0.848291 0.046 Uiso 1 1 d DR U .
O3 O 0.6553(4) 0.08580(9) 0.6852(3) 0.0247(8) Uani 1 1 d D . .
O4 O 0.5347(4) 0.09322(9) 0.9269(3) 0.0253(8) Uani 1 1 d . . .
O5 O 0.5554(5) 0.04032(11) 0.4197(4) 0.0375(10) Uani 1 1 d D . .
H5A H 0.530532 0.036535 0.329363 0.056 Uiso 1 1 d DR U .
H6A H 0.452904 0.040657 0.466906 0.056 Uiso 1 1 d DR U .
O6 O 0.8610(5) 0.01705(9) 0.6294(3) 0.0258(8) Uani 1 1 d . . .
O7 O 0.9603(4) 0.03178(9) 0.3670(3) 0.0244(8) Uani 1 1 d . . .
P1 P 0.69054(16) 0.08494(3) 0.83846(13) 0.0201(3) Uani 1 1 d D . .

loop_
_atom_site_aniso_label
_atom_site_aniso_U_11
_atom_site_aniso_U_22
_atom_site_aniso_U_33
_atom_site_aniso_U_23
_atom_site_aniso_U_13
_atom_site_aniso_U_12
C1 0.021(3) 0.024(3) 0.022(3) -0.001(2) -0.001(2) 0.002(2)
C2 0.043(3) 0.019(2) 0.031(3) -0.003(2) -0.002(3) 0.002(2)
C3 0.045(3) 0.023(3) 0.034(3) -0.001(2) -0.002(3) 0.003(2)
C4 0.040(3) 0.026(3) 0.029(3) -0.002(2) -0.008(3) 0.000(2)
C5 0.036(3) 0.022(3) 0.033(3) -0.001(2) -0.003(3) -0.001(2)
C6 0.024(2) 0.021(2) 0.029(3) 0.002(2) -0.002(2) -0.002(2)
C7 0.024(3) 0.020(3) 0.031(3) 0.000(2) -0.001(2) 0.000(2)
C8 0.025(4) 0.023(4) 0.029(4) 0.000 0.003(3) 0.000
C9 0.025(4) 0.035(4) 0.034(4) 0.000 -0.007(3) 0.000
C10 0.039(3) 0.035(3) 0.037(3) -0.006(3) -0.005(3) 0.004(3)
C11 0.033(3) 0.056(4) 0.043(4) -0.013(3) -0.007(3) 0.002(3)
Mn1 0.0179(5) 0.0197(4) 0.0218(4) 0.0002(3) -0.0001(3) 0.0039(3)
N1 0.035(3) 0.023(2) 0.027(2) -0.0033(19) -0.002(2) -0.0015(19)
N2 0.033(3) 0.019(3) 0.035(3) 0.000 -0.001(3) 0.000
N3 0.039(4) 0.060(5) 0.046(4) 0.000 -0.008(4) 0.000
N4 0.028(2) 0.023(2) 0.033(2) 0.001(2) -0.0080(19) 0.0008(18)
O1 0.030(2) 0.0241(19) 0.0274(19) 0.0002(16) 0.0011(15) 0.0067(15)
O2 0.0183(18) 0.029(2) 0.044(2) -0.0114(17) 0.0032(16) -0.0015(15)
O3 0.0175(17) 0.0266(19) 0.0300(19) -0.0017(16) 0.0011(14) 0.0050(14)
O4 0.0206(18) 0.0312(19) 0.0242(18) -0.0036(16) 0.0062(14) 0.0020(15)
O5 0.025(2) 0.054(3) 0.033(2) -0.0054(19) 0.0042(17) -0.0061(18)
O6 0.029(2) 0.0232(18) 0.0250(18) 0.0006(15) 0.0077(15) 0.0094(15)
O7 0.027(2) 0.0206(18) 0.0254(18) 0.0030(15) 0.0026(15) 0.0090(15)
P1 0.0151(7) 0.0207(7) 0.0244(7) -0.0022(5) 0.0009(5) 0.0014(5)

loop_
_atom_type_symbol
_atom_type_description
_atom_type_scat_dispersion_real
_atom_type_scat_dispersion_imag
_atom_type_scat_source
C C 0.0033 0.0016 'International Tables Vol C Tables 4.2.6.8 and 6.1.1.4'
H H 0.0000 0.0000 'International Tables Vol C Tables 4.2.6.8 and 6.1.1.4'
N N 0.0061 0.0033 'International Tables Vol C Tables 4.2.6.8 and 6.1.1.4'
O O 0.0106 0.0060 'International Tables Vol C Tables 4.2.6.8 and 6.1.1.4'
P P 0.1023 0.0942 'International Tables Vol C Tables 4.2.6.8 and 6.1.1.4'
Mn Mn 0.3368 0.7283 'International Tables Vol C Tables 4.2.6.8 and 6.1.1.4'

loop_
_geom_angle_atom_site_label_1
_geom_angle_atom_site_label_2
_geom_angle_atom_site_label_3
_geom_angle
_geom_angle_site_symmetry_1
_geom_angle_site_symmetry_3
O7 C1 O6 125.3(5) 5_756 .
O7 C1 C1 118.4(5) 5_756 5_756
O6 C1 C1 116.3(5) . 5_756
N4 C2 C3 122.8(5) . .
C6 C3 C2 118.7(5) . .
N4 C4 C5 123.0(5) . .
C4 C5 C6 118.7(5) . .
C3 C6 C5 118.9(5) . .
C3 C6 C7 121.1(5) . .
C5 C6 C7 120.0(4) . .
N1 C7 N2 125.8(5) . .
N1 C7 C6 116.4(4) . .
N2 C7 C6 117.8(5) . .
N1 C8 N1 124.1(6) . 7_565
N1 C8 C9 118.0(3) . .
N1 C8 C9 118.0(3) 7_565 .
C10 C9 C10 118.6(7) . 7_565
C10 C9 C8 120.7(4) . .
C10 C9 C8 120.7(4) 7_565 .
C11 C10 C9 118.6(6) . .
N3 C11 C10 123.7(6) . .
O4 Mn1 O3 91.91(13) 6_657 .
O4 Mn1 O6 91.35(13) 6_657 .
O3 Mn1 O6 86.56(12) . .
O4 Mn1 O7 88.50(13) 6_657 .
O3 Mn1 O7 162.10(12) . .
O6 Mn1 O7 75.54(12) . .
O4 Mn1 N4 87.93(14) 6_657 .
O3 Mn1 N4 93.32(14) . .
O6 Mn1 N4 179.26(15) . .
O7 Mn1 N4 104.58(14) . .
O4 Mn1 O5 175.20(13) 6_657 .
O3 Mn1 O5 91.44(13) . .
O6 Mn1 O5 92.29(14) . .
O7 Mn1 O5 89.38(13) . .
N4 Mn1 O5 88.45(15) . .
C7 N1 C8 115.0(5) . .
C7 N2 C7 114.2(6) 7_565 .
C11 N3 C11 116.7(8) 7_565 .
C2 N4 C4 117.9(4) . .
C2 N4 Mn1 125.9(3) . .
C4 N4 Mn1 116.1(3) . .
P1 O3 Mn1 133.84(19) . .
P1 O4 Mn1 138.4(2) . 6_557
C1 O6 Mn1 114.9(3) . .
C1 O7 Mn1 113.8(3) 5_756 .
O4 P1 O3 114.86(19) . .
O4 P1 O2 107.17(19) . .
O3 P1 O2 111.0(2) . .
O4 P1 O1 110.14(19) . .
O3 P1 O1 108.20(19) . .
O2 P1 O1 105.0(2) . .

loop_
_geom_bond_atom_site_label_1
_geom_bond_atom_site_label_2
_geom_bond_distance
_geom_bond_site_symmetry_2
C1 O7 1.241(6) 5_756
C1 O6 1.259(5) .
C1 C1 1.548(10) 5_756
C2 N4 1.329(7) .
C2 C3 1.387(7) .
C3 C6 1.370(7) .
C4 N4 1.335(6) .
C4 C5 1.372(7) .
C5 C6 1.385(7) .
C6 C7 1.481(6) .
C7 N1 1.314(6) .
C7 N2 1.335(6) .
C8 N1 1.345(5) .
C8 N1 1.345(5) 7_565
C8 C9 1.468(10) .
C9 C10 1.378(7) .
C9 C10 1.378(7) 7_565
C10 C11 1.370(8) .
C11 N3 1.333(7) .
Mn1 O4 2.133(3) 6_657
Mn1 O3 2.151(3) .
Mn1 O6 2.191(3) .
Mn1 O7 2.210(3) .
Mn1 N4 2.212(4) .
Mn1 O5 2.229(4) .
O1 P1 1.585(3) .
O2 P1 1.567(3) .
O3 P1 1.504(3) .
O4 P1 1.486(3) .

loop_
_geom_hbond_atom_site_label_D
_geom_hbond_atom_site_label_H
_geom_hbond_atom_site_label_A
_geom_hbond_distance_DH
_geom_hbond_distance_HA
_geom_hbond_distance_DA
_geom_hbond_angle_DHA
_geom_hbond_site_symmetry_A
O5 H6A O1 0.90 2.06 2.934(5) 162.6 6_557
O5 H5A O7 0.90 1.98 2.877(5) 174.9 6_556
O2 H2A O3 0.91 1.77 2.662(5) 170.0 6_657
O1 H1A O6 0.90 1.79 2.689(5) 173.0 .
